data_1547060
loop_
_publ_author_name
'Lam, Shuk Mei'
'Wong, Wing-Tak'
'Chiu, Pauline'

_publ_section_title
;
 An Approach to the Welwistatin Core via a Diazoketone Rearrangement-Ring
 Expansion Strategy.
;
_journal_issue 17
_journal_name_full 'Organic letters'
_journal_page_first 4468
_journal_page_last 4471
_journal_paper_doi 10.1021/acs.orglett.7b01988
_journal_volume 19
_journal_year 2017
_chemical_formula_moiety 'C18 H23 Br O5'
_chemical_formula_sum 'C18 H23 Br O5'
_chemical_formula_weight 399.27
_space_group_crystal_system triclinic
_space_group_IT_number 2
_space_group_name_Hall '-P 1'
_space_group_name_H-M_alt 'P -1'
_symmetry_space_group_name_Hall '-P 1'
_symmetry_space_group_name_H-M 'P -1'
_atom_sites_solution_hydrogens mixed
_atom_sites_solution_primary direct
_atom_sites_solution_secondary difmap
_audit_creation_method SHELXL-2014/7
_cell_angle_alpha 99.880(2)
_cell_angle_beta 95.519(2)
_cell_angle_gamma 92.866(2)
_cell_formula_units_Z 2
_cell_length_a 5.2059(9)
_cell_length_b 10.5536(18)
_cell_length_c 16.861(3)
_cell_measurement_reflns_used 5706
_cell_measurement_temperature 301(2)
_cell_measurement_theta_max 25.03
_cell_measurement_theta_min 2.87
_cell_volume 906.3(3)
_computing_cell_refinement 'SAINT (Bruker AXS Inc, 2006)'
_computing_data_collection 'SMART (Bruker AXS Inc, 1998)'
_computing_data_reduction 'SHELXL-97 (Sheldrick, 2008)'
_computing_molecular_graphics 'MERCURY (Macrae et al., 2008)'
_computing_publication_material 'SHELXL-2014/7 (Sheldrick, 2014)'
_computing_structure_refinement 'SHELXL-2014/7 (Sheldrick, 2014)'
_computing_structure_solution 'SHELXS-97 (Sheldrick, 2008)'
_diffrn_ambient_temperature 301(2)
_diffrn_measured_fraction_theta_full 0.972
_diffrn_measured_fraction_theta_max 0.972
_diffrn_measurement_device_type 'Bruker SMART 1000 CCD'
_diffrn_measurement_method '\w & \f scans'
_diffrn_radiation_monochromator graphite
_diffrn_radiation_type MoK\a
_diffrn_radiation_wavelength 0.71073
_diffrn_reflns_av_R_equivalents 0.0142
_diffrn_reflns_av_unetI/netI 0.0224
_diffrn_reflns_Laue_measured_fraction_full 0.972
_diffrn_reflns_Laue_measured_fraction_max 0.972
_diffrn_reflns_limit_h_max 6
_diffrn_reflns_limit_h_min -6
_diffrn_reflns_limit_k_max 12
_diffrn_reflns_limit_k_min -12
_diffrn_reflns_limit_l_max 20
_diffrn_reflns_limit_l_min -16
_diffrn_reflns_number 5706
_diffrn_reflns_point_group_measured_fraction_full 0.972
_diffrn_reflns_point_group_measured_fraction_max 0.972
_diffrn_reflns_theta_full 25.027
_diffrn_reflns_theta_max 25.027
_diffrn_reflns_theta_min 2.867
_diffrn_source 'fine-focus sealed tube'
_exptl_absorpt_coefficient_mu 2.291
_exptl_absorpt_correction_T_max 0.7549
_exptl_absorpt_correction_T_min 0.3937
_exptl_absorpt_correction_type multi-scan
_exptl_absorpt_process_details 'SADABS (Sheldrick, 2004)'
_exptl_crystal_colour colourless
_exptl_crystal_density_diffrn 1.463
_exptl_crystal_description plate
_exptl_crystal_F_000 412
_exptl_crystal_size_max 0.500
_exptl_crystal_size_mid 0.190
_exptl_crystal_size_min 0.130
_refine_diff_density_max 0.407
_refine_diff_density_min -0.399
_refine_diff_density_rms 0.054
_refine_ls_extinction_method none
_refine_ls_goodness_of_fit_ref 1.029
_refine_ls_hydrogen_treatment mixed
_refine_ls_matrix_type full
_refine_ls_number_parameters 247
_refine_ls_number_reflns 3109
_refine_ls_number_restraints 6
_refine_ls_restrained_S_all 1.029
_refine_ls_R_factor_all 0.0470
_refine_ls_R_factor_gt 0.0388
_refine_ls_shift/su_max 0.001
_refine_ls_shift/su_mean 0.000
_refine_ls_structure_factor_coef Fsqd
_refine_ls_weighting_details 'w=1/[\s^2^(Fo^2^)+(0.0505P)^2^+0.5373P] where P=(Fo^2^+2Fc^2^)/3'
_refine_ls_weighting_scheme calc
_refine_ls_wR_factor_gt 0.0996
_refine_ls_wR_factor_ref 0.1037
_reflns_Friedel_coverage 0.000
_reflns_number_gt 2612
_reflns_number_total 3109
_reflns_threshold_expression 'I > 2\s(I)'
_cod_data_source_file ol7b01988_si_005.cif
_cod_data_source_block wt2452w-shelxl
_cod_database_code 1547060
_shelx_shelxl_version_number 2014/7
_shelx_space_group_comment
;
The symmetry employed for this shelxl refinement is uniquely defined
by the following loop, which should always be used as a source of
symmetry information in preference to the above space-group names.
They are only intended as comments.
;
_shelx_estimated_absorpt_t_min 0.394
_shelx_estimated_absorpt_t_max 0.755

loop_
_space_group_symop_operation_xyz
'x, y, z'
'-x, -y, -z'

loop_
_atom_site_label
_atom_site_type_symbol
_atom_site_fract_x
_atom_site_fract_y
_atom_site_fract_z
_atom_site_U_iso_or_equiv
_atom_site_adp_type
_atom_site_occupancy
_atom_site_site_symmetry_order
_atom_site_calc_flag
_atom_site_refinement_flags_posn
_atom_site_refinement_flags_adp
_atom_site_refinement_flags_occupancy
_atom_site_disorder_assembly
_atom_site_disorder_group
Br1 Br 0.89113(8) 0.81209(3) 0.93892(2) 0.08100(18) Uani 1 1 d . . . . .
O1 O 0.8396(8) 0.1352(3) 0.7108(2) 0.1251(13) Uani 1 1 d . . . . .
O2 O 0.5847(5) 0.1944(2) 0.80555(18) 0.0836(7) Uani 1 1 d . . . . .
O3 O 0.4407(4) 0.4924(3) 0.60781(15) 0.0714(7) Uani 1 1 d . . . . .
H3O H 0.381(8) 0.442(4) 0.571(3) 0.087(13) Uiso 1 1 d . . . . .
O4 O 0.8181(6) 0.6792(3) 0.52514(14) 0.0961(9) Uani 1 1 d . . . . .
O5 O 1.0600(5) 0.7990(2) 0.62717(13) 0.0760(7) Uani 1 1 d . . . . .
C1 C 0.9637(5) 0.6397(3) 0.89700(17) 0.0524(7) Uani 1 1 d . . . . .
C2 C 1.1712(6) 0.5918(4) 0.93650(19) 0.0660(8) Uani 1 1 d . . . . .
H2 H 1.2677 0.6422 0.9812 0.079 Uiso 1 1 calc R U . . .
C3 C 1.2321(6) 0.4695(4) 0.9089(2) 0.0723(9) Uani 1 1 d . . . . .
H3 H 1.3742 0.4365 0.9340 0.087 Uiso 1 1 calc R U . . .
C4 C 1.0854(6) 0.3940(3) 0.8440(2) 0.0636(8) Uani 1 1 d . . . . .
H4 H 1.1290 0.3102 0.8261 0.076 Uiso 1 1 calc R U . . .
C5 C 0.7110(6) 0.3542(3) 0.73345(19) 0.0564(7) Uani 1 1 d . . . . .
H5 H 0.5311 0.3772 0.7340 0.068 Uiso 1 1 calc R U . . .
C6 C 0.7953(6) 0.3669(3) 0.65055(19) 0.0641(8) Uani 1 1 d . . . . .
H6A H 0.9826 0.3677 0.6547 0.077 Uiso 1 1 calc R U . . .
H6B H 0.7286 0.2900 0.6126 0.077 Uiso 1 1 calc R U . . .
C7 C 0.7153(5) 0.4834(3) 0.61405(18) 0.0575(7) Uani 1 1 d . . . . .
H7 H 0.7643 0.4697 0.5587 0.069 Uiso 1 1 calc R U . . .
C8 C 0.8442(5) 0.6144(3) 0.65693(16) 0.0494(6) Uani 1 1 d . . . . .
H8 H 1.0093 0.5988 0.6856 0.059 Uiso 1 1 calc R U . . .
C9 C 0.6896(6) 0.6947(3) 0.71877(17) 0.0514(6) Uani 1 1 d . . . . .
H9A H 0.7971 0.7711 0.7448 0.062 Uiso 1 1 calc R U . . .
H9B H 0.5402 0.7233 0.6894 0.062 Uiso 1 1 calc R U . . .
C10 C 0.5953(5) 0.6266(3) 0.78469(16) 0.0468(6) Uani 1 1 d . . . . .
H10A H 0.5152 0.6880 0.8227 0.056 Uiso 1 1 calc R U . . .
H10B H 0.4644 0.5590 0.7601 0.056 Uiso 1 1 calc R U . . .
C11 C 0.8095(5) 0.5684(3) 0.83017(15) 0.0445(6) Uani 1 1 d . . . . .
C12 C 0.8713(5) 0.4413(3) 0.80446(17) 0.0489(6) Uani 1 1 d . . . . .
C13 C 0.7208(7) 0.2155(3) 0.7468(3) 0.0759(10) Uani 1 1 d . . . . .
C14 C 0.6165(17) 0.0721(8) 0.8358(8) 0.085(2) Uani 0.694(16) 1 d D . P A 1
H14A H 0.6876 0.0099 0.7960 0.102 Uiso 0.694(16) 1 calc R U P A 1
H14B H 0.7335 0.0867 0.8854 0.102 Uiso 0.694(16) 1 calc R U P A 1
C15 C 0.3610(17) 0.0240(10) 0.8510(10) 0.111(4) Uani 0.694(16) 1 d D . P A 1
H15A H 0.3751 -0.0556 0.8709 0.167 Uiso 0.694(16) 1 calc R U P A 1
H15B H 0.2928 0.0862 0.8907 0.167 Uiso 0.694(16) 1 calc R U P A 1
H15C H 0.2471 0.0098 0.8016 0.167 Uiso 0.694(16) 1 calc R U P A 1
C14' C 0.522(5) 0.052(2) 0.8096(11) 0.085(2) Uani 0.306(16) 1 d D . P A 2
H14C H 0.3734 0.0148 0.7721 0.102 Uiso 0.306(16) 1 calc R U P A 2
H14D H 0.6685 0.0005 0.8010 0.102 Uiso 0.306(16) 1 calc R U P A 2
C15' C 0.464(5) 0.0727(17) 0.8937(9) 0.086(5) Uani 0.306(16) 1 d D . P A 2
H15D H 0.4180 -0.0088 0.9083 0.129 Uiso 0.306(16) 1 calc R U P A 2
H15E H 0.6135 0.1131 0.9282 0.129 Uiso 0.306(16) 1 calc R U P A 2
H15F H 0.3223 0.1272 0.8997 0.129 Uiso 0.306(16) 1 calc R U P A 2
C16 C 0.9025(6) 0.6983(3) 0.59525(18) 0.0600(7) Uani 1 1 d . . . . .
C17 C 1.125(3) 0.886(3) 0.569(2) 0.094(4) Uani 0.623(13) 1 d D . P B 1
H17A H 1.1952 0.8365 0.5232 0.113 Uiso 0.623(13) 1 calc R U P B 1
H17B H 0.9702 0.9230 0.5497 0.113 Uiso 0.623(13) 1 calc R U P B 1
C18 C 1.3116(16) 0.9854(8) 0.6106(5) 0.097(3) Uani 0.623(13) 1 d D . P B 1
H18A H 1.3549 1.0417 0.5741 0.145 Uiso 0.623(13) 1 calc R U P B 1
H18B H 1.2402 1.0339 0.6559 0.145 Uiso 0.623(13) 1 calc R U P B 1
H18C H 1.4645 0.9476 0.6295 0.145 Uiso 0.623(13) 1 calc R U P B 1
C17' C 1.087(5) 0.907(6) 0.582(4) 0.094(4) Uani 0.377(13) 1 d D . P B 2
H17C H 0.9656 0.8954 0.5332 0.113 Uiso 0.377(13) 1 calc R U P B 2
H17D H 1.0695 0.9900 0.6149 0.113 Uiso 0.377(13) 1 calc R U P B 2
C18' C 1.347(3) 0.8907(16) 0.5632(9) 0.102(5) Uani 0.377(13) 1 d D . P B 2
H18D H 1.3984 0.9549 0.5327 0.154 Uiso 0.377(13) 1 calc R U P B 2
H18E H 1.4600 0.8998 0.6126 0.154 Uiso 0.377(13) 1 calc R U P B 2
H18F H 1.3574 0.8064 0.5319 0.154 Uiso 0.377(13) 1 calc R U P B 2

loop_
_atom_site_aniso_label
_atom_site_aniso_U_11
_atom_site_aniso_U_22
_atom_site_aniso_U_33
_atom_site_aniso_U_23
_atom_site_aniso_U_13
_atom_site_aniso_U_12
Br1 0.1051(3) 0.0626(2) 0.0686(2) -0.00032(16) -0.00215(19) 0.00324(18)
O1 0.165(3) 0.0601(16) 0.164(3) 0.0154(18) 0.077(3) 0.0423(19)
O2 0.0830(16) 0.0530(13) 0.128(2) 0.0346(13) 0.0374(16) 0.0188(11)
O3 0.0516(13) 0.0884(17) 0.0646(14) -0.0037(13) -0.0072(11) -0.0027(11)
O4 0.116(2) 0.119(2) 0.0474(13) 0.0210(13) -0.0088(13) -0.0371(17)
O5 0.0840(15) 0.0820(16) 0.0606(13) 0.0235(12) -0.0047(11) -0.0219(13)
C1 0.0549(16) 0.0572(16) 0.0481(15) 0.0155(13) 0.0098(12) 0.0042(13)
C2 0.0612(19) 0.086(2) 0.0538(17) 0.0229(16) -0.0005(14) 0.0067(17)
C3 0.0535(18) 0.102(3) 0.069(2) 0.039(2) -0.0016(16) 0.0176(18)
C4 0.0552(17) 0.0677(19) 0.078(2) 0.0300(17) 0.0177(16) 0.0246(15)
C5 0.0489(16) 0.0463(15) 0.075(2) 0.0079(14) 0.0131(14) 0.0090(12)
C6 0.0662(19) 0.0570(17) 0.0655(19) -0.0035(14) 0.0140(15) 0.0035(14)
C7 0.0519(17) 0.0674(18) 0.0498(16) 0.0016(13) 0.0059(13) 0.0017(14)
C8 0.0423(14) 0.0594(16) 0.0455(14) 0.0076(12) 0.0016(11) 0.0043(12)
C9 0.0527(16) 0.0511(15) 0.0509(15) 0.0109(12) 0.0020(12) 0.0107(12)
C10 0.0437(14) 0.0482(14) 0.0497(15) 0.0087(11) 0.0069(11) 0.0112(11)
C11 0.0399(13) 0.0510(14) 0.0472(14) 0.0154(12) 0.0134(11) 0.0087(11)
C12 0.0430(14) 0.0531(15) 0.0561(16) 0.0176(12) 0.0149(12) 0.0098(12)
C13 0.073(2) 0.0508(18) 0.106(3) 0.0099(18) 0.026(2) 0.0076(16)
C14 0.069(5) 0.058(3) 0.136(7) 0.039(4) 0.006(4) 0.003(4)
C15 0.091(6) 0.094(6) 0.173(11) 0.073(7) 0.050(6) 0.012(4)
C14' 0.069(5) 0.058(3) 0.136(7) 0.039(4) 0.006(4) 0.003(4)
C15' 0.097(13) 0.065(9) 0.097(11) 0.026(8) -0.004(9) 0.009(8)
C16 0.0519(17) 0.076(2) 0.0514(17) 0.0120(15) 0.0038(13) -0.0016(15)
C17 0.102(6) 0.105(11) 0.079(11) 0.035(6) 0.008(5) -0.024(7)
C18 0.110(6) 0.092(6) 0.090(5) 0.029(4) 0.009(4) -0.024(4)
C17' 0.102(6) 0.105(11) 0.079(11) 0.035(6) 0.008(5) -0.024(7)
C18' 0.110(11) 0.121(12) 0.085(9) 0.026(8) 0.026(7) 0.033(8)

loop_
_atom_type_symbol
_atom_type_description
_atom_type_scat_dispersion_real
_atom_type_scat_dispersion_imag
_atom_type_scat_source
C C 0.0033 0.0016 'International Tables Vol C Tables 4.2.6.8 and 6.1.1.4'
H H 0.0000 0.0000 'International Tables Vol C Tables 4.2.6.8 and 6.1.1.4'
O O 0.0106 0.0060 'International Tables Vol C Tables 4.2.6.8 and 6.1.1.4'
Br Br -0.2901 2.4595 'International Tables Vol C Tables 4.2.6.8 and 6.1.1.4'

loop_
_geom_angle_atom_site_label_1
_geom_angle_atom_site_label_2
_geom_angle_atom_site_label_3
_geom_angle
C13 O2 C14 117.3(4)
C13 O2 C14' 115.6(8)
C7 O3 H3O 107(3)
C16 O5 C17' 119.0(16)
C16 O5 C17 114.7(8)
C2 C1 C11 123.4(3)
C2 C1 Br1 116.2(2)
C11 C1 Br1 120.4(2)
C3 C2 C1 118.6(3)
C3 C2 H2 120.7
C1 C2 H2 120.7
C2 C3 C4 120.6(3)
C2 C3 H3 119.7
C4 C3 H3 119.7
C3 C4 C12 121.0(3)
C3 C4 H4 119.5
C12 C4 H4 119.5
C13 C5 C12 108.4(3)
C13 C5 C6 110.5(3)
C12 C5 C6 114.2(2)
C13 C5 H5 107.8
C12 C5 H5 107.8
C6 C5 H5 107.8
C7 C6 C5 118.1(3)
C7 C6 H6A 107.8
C5 C6 H6A 107.8
C7 C6 H6B 107.8
C5 C6 H6B 107.8
H6A C6 H6B 107.1
O3 C7 C6 111.8(3)
O3 C7 C8 108.3(2)
C6 C7 C8 116.0(2)
O3 C7 H7 106.8
C6 C7 H7 106.8
C8 C7 H7 106.8
C16 C8 C7 110.3(2)
C16 C8 C9 106.7(2)
C7 C8 C9 116.3(2)
C16 C8 H8 107.7
C7 C8 H8 107.7
C9 C8 H8 107.7
C10 C9 C8 116.1(2)
C10 C9 H9A 108.3
C8 C9 H9A 108.3
C10 C9 H9B 108.3
C8 C9 H9B 108.3
H9A C9 H9B 107.4
C11 C10 C9 113.0(2)
C11 C10 H10A 109.0
C9 C10 H10A 109.0
C11 C10 H10B 109.0
C9 C10 H10B 109.0
H10A C10 H10B 107.8
C1 C11 C12 116.8(2)
C1 C11 C10 122.1(2)
C12 C11 C10 121.0(2)
C4 C12 C11 119.4(3)
C4 C12 C5 119.6(3)
C11 C12 C5 121.0(2)
O1 C13 O2 123.0(3)
O1 C13 C5 125.6(4)
O2 C13 C5 111.4(3)
C15 C14 O2 107.4(6)
C15 C14 H14A 110.2
O2 C14 H14A 110.2
C15 C14 H14B 110.2
O2 C14 H14B 110.2
H14A C14 H14B 108.5
C14 C15 H15A 109.5
C14 C15 H15B 109.5
H15A C15 H15B 109.5
C14 C15 H15C 109.5
H15A C15 H15C 109.5
H15B C15 H15C 109.5
C15' C14' O2 96.8(15)
C15' C14' H14C 112.4
O2 C14' H14C 112.4
C15' C14' H14D 112.4
O2 C14' H14D 112.4
H14C C14' H14D 110.0
C14' C15' H15D 109.5
C14' C15' H15E 109.5
H15D C15' H15E 109.5
C14' C15' H15F 109.5
H15D C15' H15F 109.5
H15E C15' H15F 109.5
O4 C16 O5 121.8(3)
O4 C16 C8 126.1(3)
O5 C16 C8 112.1(2)
C18 C17 O5 109(2)
C18 C17 H17A 110.0
O5 C17 H17A 110.0
C18 C17 H17B 110.0
O5 C17 H17B 110.0
H17A C17 H17B 108.3
C17 C18 H18A 109.5
C17 C18 H18B 109.5
H18A C18 H18B 109.5
C17 C18 H18C 109.5
H18A C18 H18C 109.5
H18B C18 H18C 109.5
C18' C17' O5 98(4)
C18' C17' H17C 112.1
O5 C17' H17C 112.1
C18' C17' H17D 112.1
O5 C17' H17D 112.1
H17C C17' H17D 109.8
C17' C18' H18D 109.5
C17' C18' H18E 109.5
H18D C18' H18E 109.5
C17' C18' H18F 109.5
H18D C18' H18F 109.5
H18E C18' H18F 109.5

loop_
_geom_bond_atom_site_label_1
_geom_bond_atom_site_label_2
_geom_bond_distance
Br1 C1 1.905(3)
O1 C13 1.191(4)
O2 C13 1.314(4)
O2 C14 1.478(8)
O2 C14' 1.53(2)
O3 C7 1.433(4)
O3 H3O 0.77(4)
O4 C16 1.200(4)
O5 C16 1.313(4)
O5 C17' 1.49(7)
O5 C17 1.50(4)
C1 C2 1.378(4)
C1 C11 1.398(4)
C2 C3 1.359(5)
C2 H2 0.9300
C3 C4 1.376(5)
C3 H3 0.9300
C4 C12 1.401(4)
C4 H4 0.9300
C5 C13 1.521(4)
C5 C12 1.526(4)
C5 C6 1.530(4)
C5 H5 0.9800
C6 C7 1.524(5)
C6 H6A 0.9700
C6 H6B 0.9700
C7 C8 1.535(4)
C7 H7 0.9800
C8 C16 1.519(4)
C8 C9 1.543(4)
C8 H8 0.9800
C9 C10 1.529(4)
C9 H9A 0.9700
C9 H9B 0.9700
C10 C11 1.508(3)
C10 H10A 0.9700
C10 H10B 0.9700
C11 C12 1.401(4)
C14 C15 1.461(10)
C14 H14A 0.9700
C14 H14B 0.9700
C15 H15A 0.9600
C15 H15B 0.9600
C15 H15C 0.9600
C14' C15' 1.459(16)
C14' H14C 0.9700
C14' H14D 0.9700
C15' H15D 0.9600
C15' H15E 0.9600
C15' H15F 0.9600
C17 C18 1.434(17)
C17 H17A 0.9700
C17 H17B 0.9700
C18 H18A 0.9600
C18 H18B 0.9600
C18 H18C 0.9600
C17' C18' 1.429(18)
C17' H17C 0.9700
C17' H17D 0.9700
C18' H18D 0.9600
C18' H18E 0.9600
C18' H18F 0.9600

loop_
_geom_hbond_atom_site_label_D
_geom_hbond_atom_site_label_H
_geom_hbond_atom_site_label_A
_geom_hbond_distance_DH
_geom_hbond_distance_HA
_geom_hbond_distance_DA
_geom_hbond_angle_DHA
_geom_hbond_site_symmetry_A
O3 H3O O4 0.77(4) 2.04(4) 2.811(3) 173(4) 2_666

loop_
_geom_torsion_atom_site_label_1
_geom_torsion_atom_site_label_2
_geom_torsion_atom_site_label_3
_geom_torsion_atom_site_label_4
_geom_torsion
C11 C1 C2 C3 0.7(5)
Br1 C1 C2 C3 -179.7(2)
C1 C2 C3 C4 -1.6(5)
C2 C3 C4 C12 0.5(5)
C13 C5 C6 C7 159.9(3)
C12 C5 C6 C7 -77.6(3)
C5 C6 C7 O3 -56.0(4)
C5 C6 C7 C8 68.8(4)
O3 C7 C8 C16 -91.4(3)
C6 C7 C8 C16 142.0(3)
O3 C7 C8 C9 30.2(3)
C6 C7 C8 C9 -96.3(3)
C16 C8 C9 C10 176.7(2)
C7 C8 C9 C10 53.2(3)
C8 C9 C10 C11 53.5(3)
C2 C1 C11 C12 1.2(4)
Br1 C1 C11 C12 -178.30(19)
C2 C1 C11 C10 -175.6(3)
Br1 C1 C11 C10 4.9(4)
C9 C10 C11 C1 86.0(3)
C9 C10 C11 C12 -90.7(3)
C3 C4 C12 C11 1.5(4)
C3 C4 C12 C5 -179.2(3)
C1 C11 C12 C4 -2.3(4)
C10 C11 C12 C4 174.6(2)
C1 C11 C12 C5 178.5(2)
C10 C11 C12 C5 -4.7(4)
C13 C5 C12 C4 30.7(4)
C6 C5 C12 C4 -92.9(3)
C13 C5 C12 C11 -150.0(3)
C6 C5 C12 C11 86.3(3)
C14 O2 C13 O1 9.9(8)
C14' O2 C13 O1 -17.0(11)
C14 O2 C13 C5 -168.6(6)
C14' O2 C13 C5 164.5(10)
C12 C5 C13 O1 -106.6(5)
C6 C5 C13 O1 19.2(6)
C12 C5 C13 O2 71.8(4)
C6 C5 C13 O2 -162.4(3)
C13 O2 C14 C15 -140.3(11)
C13 O2 C14' C15' 160.4(14)
C17' O5 C16 O4 14.3(15)
C17 O5 C16 O4 -0.4(10)
C17' O5 C16 C8 -165.3(14)
C17 O5 C16 C8 180.0(9)
C7 C8 C16 O4 13.9(5)
C9 C8 C16 O4 -113.2(4)
C7 C8 C16 O5 -166.5(3)
C9 C8 C16 O5 66.4(3)
C16 O5 C17 C18 -175.9(10)
C16 O5 C17' C18' -111(2)
